data_1543311
loop_
_publ_author_name
'Bi, Ye'
'Chen, Cheng'
'Zhao, Yi-Fang'
'Zhang, Yi-Quan'
'Jiang, Shang-Da'
'Wang, Bing-Wu'
'Han, Jun-Bo'
'Sun, Jun-Liang'
'Bian, Zu-Qiang'
'Wang, Zhe-Ming'
'Gao, Song'

_publ_section_title
;
 Thermostability and photoluminescence of Dy(iii) single-molecule magnets
 under a magnetic field
;
_journal_issue 8
_journal_name_full 'Chem. Sci.'
_journal_page_first 5020
_journal_paper_doi 10.1039/C6SC01157H
_journal_volume 7
_journal_year 2016
_chemical_formula_sum 'C47 H40 Dy K N12 O7'
_chemical_formula_weight 1086.51
_chemical_name_systematic
; 
 ? 
;
_space_group_IT_number 2
_symmetry_cell_setting triclinic
_symmetry_space_group_name_Hall '-P 1'
_symmetry_space_group_name_H-M 'P -1'
_atom_sites_solution_hydrogens geom
_atom_sites_solution_primary direct
_atom_sites_solution_secondary difmap
_audit_creation_method SHELXL-97
_audit_update_record
;
2016-01-12 deposited with the CCDC.
2016-05-12 downloaded from the CCDC.
;
_cell_angle_alpha 85.328(2)
_cell_angle_beta 68.185(2)
_cell_angle_gamma 84.879(2)
_cell_formula_units_Z 2
_cell_length_a 12.3164(2)
_cell_length_b 14.0599(3)
_cell_length_c 14.9899(3)
_cell_measurement_reflns_used 21547
_cell_measurement_temperature 180(2)
_cell_measurement_theta_max 29.6650
_cell_measurement_theta_min 3.1900
_cell_volume 2396.98(9)
_computing_cell_refinement 'CrysAlisPro (Agilent Technologies, 2012)'
_computing_data_collection 'CrysAlisPro (Agilent Technologies, 2012)'
_computing_data_reduction 'CrysAlisPro (Agilent Technologies, 2012)'
_computing_molecular_graphics 'Bruker SHELXTL V5.1 (Sheldrick, 1998)'
_computing_publication_material 'SHELXL-97 (Sheldrick, 1997)'
_computing_structure_refinement 'SHELXL-97 (Sheldrick, 1997)'
_computing_structure_solution 'SHELXS-97 (Sheldrick, 1990)'
_diffrn_ambient_temperature 180(2)
_diffrn_detector_area_resol_mean 10.3914
_diffrn_measured_fraction_theta_full 0.997
_diffrn_measured_fraction_theta_max 0.997
_diffrn_measurement_device_type 'SuperNova, Dual, Cu at zero, Atlas'
_diffrn_measurement_method '\w scan'
_diffrn_radiation_monochromator Mirror
_diffrn_radiation_source 'SuperNova (Mo) X-ray Source'
_diffrn_radiation_type MoK\a
_diffrn_radiation_wavelength 0.71073
_diffrn_reflns_av_R_equivalents 0.0336
_diffrn_reflns_av_sigmaI/netI 0.0340
_diffrn_reflns_limit_h_max 15
_diffrn_reflns_limit_h_min -15
_diffrn_reflns_limit_k_max 18
_diffrn_reflns_limit_k_min -18
_diffrn_reflns_limit_l_max 19
_diffrn_reflns_limit_l_min -19
_diffrn_reflns_number 40044
_diffrn_reflns_theta_full 27.48
_diffrn_reflns_theta_max 27.48
_diffrn_reflns_theta_min 3.51
_exptl_absorpt_coefficient_mu 1.709
_exptl_absorpt_correction_T_max 1.0000
_exptl_absorpt_correction_T_min 0.89084
_exptl_absorpt_correction_type multi-scan
_exptl_absorpt_process_details
;
CrysAlisPro, Agilent Technologies,
Version 1.171.36.32 (release 02-08-2013 CrysAlis171 .NET)
(compiled Aug  2 2013,16:46:58)
Empirical absorption correction using spherical harmonics,
 implemented in SCALE3 ABSPACK scaling algorithm.
;
_exptl_crystal_colour YELLOW
_exptl_crystal_density_diffrn 1.505
_exptl_crystal_density_method 'not measured'
_exptl_crystal_description CYLINDER
_exptl_crystal_F_000 1094
_exptl_crystal_size_max 0.16
_exptl_crystal_size_mid 0.14
_exptl_crystal_size_min 0.12
_refine_diff_density_max 1.299
_refine_diff_density_min -0.754
_refine_diff_density_rms 0.080
_refine_ls_extinction_method none
_refine_ls_goodness_of_fit_ref 1.050
_refine_ls_hydrogen_treatment mixed
_refine_ls_matrix_type full
_refine_ls_number_parameters 649
_refine_ls_number_reflns 10959
_refine_ls_number_restraints 62
_refine_ls_restrained_S_all 1.049
_refine_ls_R_factor_all 0.0340
_refine_ls_R_factor_gt 0.0269
_refine_ls_shift/su_max 0.001
_refine_ls_shift/su_mean 0.000
_refine_ls_structure_factor_coef Fsqd
_refine_ls_weighting_details 'calc w=1/[\s^2^(Fo^2^)+(0.0183P)^2^+2.6426P] where P=(Fo^2^+2Fc^2^)/3'
_refine_ls_weighting_scheme calc
_refine_ls_wR_factor_gt 0.0575
_refine_ls_wR_factor_ref 0.0609
_reflns_number_gt 9777
_reflns_number_total 10959
_reflns_threshold_expression >2sigma(I)
_cod_data_source_file c6sc01157h2.cif
_cod_data_source_block k1
_cod_depositor_comments
;
The following automatic conversions were performed:

'_symmetry_cell_setting' value 'TRICLINIC' changed to 'triclinic'
according to
/usr/data/users/saulius/crontab/automatic-downloads/rss-feeds/RSC/lib/dictionaries/cif_core.dic
dictionary named 'cif_core.dic' version 2.4.2 from 2011-04-26.

'_exptl_absorpt_correction_type' value 'Multi-scan' changed to
'multi-scan' according to
/usr/data/users/saulius/crontab/automatic-downloads/rss-feeds/RSC/lib/dictionaries/cif_core.dic
dictionary named 'cif_core.dic' version 2.4.2 from 2011-04-26.

Automatic conversion script
Id: cif_fix_values 4268 2015-11-12 08:31:59Z antanas 

 Adding full bibliography for 1543310--1543314.cif.
;
_cod_original_cell_volume 2396.98(8)
_cod_original_sg_symbol_H-M P-1
_cod_database_code 1543311

loop_
_symmetry_equiv_pos_as_xyz
'x, y, z'
'-x, -y, -z'

loop_
_atom_site_label
_atom_site_type_symbol
_atom_site_fract_x
_atom_site_fract_y
_atom_site_fract_z
_atom_site_U_iso_or_equiv
_atom_site_adp_type
_atom_site_occupancy
_atom_site_symmetry_multiplicity
_atom_site_calc_flag
_atom_site_refinement_flags
_atom_site_disorder_assembly
_atom_site_disorder_group
Dy1 Dy 0.182382(10) 0.247305(8) 0.667313(8) 0.02040(4) Uani 1 1 d . . .
K1 K 0.38199(5) 0.43415(4) 0.68842(4) 0.03267(13) Uani 1 1 d . . .
O1 O 0.19121(15) 0.32931(12) 0.79411(12) 0.0243(4) Uani 1 1 d . . .
O2 O 0.23888(15) 0.39258(12) 0.59105(12) 0.0248(4) Uani 1 1 d . . .
O3 O 0.37827(15) 0.23519(12) 0.65616(12) 0.0247(4) Uani 1 1 d . . .
O4 O 0.06761(16) 0.12866(13) 0.66399(13) 0.0305(4) Uani 1 1 d . . .
O5 O 0.25824(19) 0.59446(16) 0.77579(14) 0.0455(5) Uani 1 1 d . . .
H5SA H 0.2262 0.5916 0.8361 0.068 Uiso 1 1 calc R . .
O6 O 0.5341(2) 0.5145(2) 0.7450(2) 0.0819(10) Uani 1 1 d . A .
N1 N -0.01646(18) 0.30876(15) 0.77943(14) 0.0232(4) Uani 1 1 d . . .
N2 N -0.1149(2) 0.38668(17) 1.02822(15) 0.0322(5) Uani 1 1 d . . .
N3 N 0.2933(3) 0.3749(3) 0.9802(2) 0.0658(9) Uani 1 1 d . . .
N4 N 0.08859(18) 0.30000(15) 0.54179(14) 0.0250(4) Uani 1 1 d . . .
N5 N 0.1351(2) 0.50958(18) 0.36873(16) 0.0347(5) Uani 1 1 d . . .
N6 N 0.4060(2) 0.59511(18) 0.50581(18) 0.0407(6) Uani 1 1 d . . .
N7 N 0.31667(18) 0.15880(15) 0.52530(15) 0.0250(4) Uani 1 1 d . . .
N8 N 0.63729(19) 0.10280(17) 0.42518(17) 0.0334(5) Uani 1 1 d . . .
N9 N 0.6483(3) 0.2436(2) 0.7000(2) 0.0548(8) Uani 1 1 d . . .
N10 N 0.16209(18) 0.11913(15) 0.79928(15) 0.0255(4) Uani 1 1 d . . .
N11 N 0.0256(3) -0.11320(18) 0.8483(2) 0.0513(8) Uani 1 1 d . . .
N12 N -0.1212(3) -0.0041(3) 0.5999(3) 0.0905(13) Uani 1 1 d . . .
C1 C -0.1199(2) 0.3014(2) 0.77366(18) 0.0288(6) Uani 1 1 d . . .
H1A H -0.1223 0.2797 0.7161 0.035 Uiso 1 1 calc R . .
C2 C -0.2262(2) 0.3241(2) 0.84836(19) 0.0333(6) Uani 1 1 d . . .
H2B H -0.2980 0.3187 0.8397 0.040 Uiso 1 1 calc R . .
C3 C -0.2280(2) 0.3539(2) 0.93392(19) 0.0311(6) Uani 1 1 d . . .
C4 C -0.1183(2) 0.36170(18) 0.94257(17) 0.0252(5) Uani 1 1 d . . .
C5 C -0.0102(3) 0.3888(2) 1.03246(19) 0.0343(6) Uani 1 1 d . . .
H5B H -0.0070 0.4043 1.0919 0.041 Uiso 1 1 calc R . .
C6 C 0.0970(2) 0.3702(2) 0.95701(18) 0.0299(6) Uani 1 1 d . . .
C7 C 0.0975(2) 0.34698(17) 0.86746(17) 0.0228(5) Uani 1 1 d . . .
C8 C -0.0161(2) 0.34029(17) 0.86309(16) 0.0219(5) Uani 1 1 d . . .
C9 C -0.3404(3) 0.3746(3) 1.0163(2) 0.0468(8) Uani 1 1 d . . .
H9A H -0.4067 0.3654 0.9974 0.070 Uiso 1 1 calc R . .
H9B H -0.3445 0.4408 1.0338 0.070 Uiso 1 1 calc R . .
H9C H -0.3437 0.3311 1.0716 0.070 Uiso 1 1 calc R . .
C10 C 0.2058(3) 0.3735(2) 0.9700(2) 0.0397(7) Uani 1 1 d . . .
C11 C 0.0172(2) 0.2548(2) 0.51381(19) 0.0303(6) Uani 1 1 d . . .
H11B H -0.0114 0.1962 0.5467 0.036 Uiso 1 1 calc R . .
C12 C -0.0175(2) 0.2905(2) 0.4373(2) 0.0359(7) Uani 1 1 d . . .
H12A H -0.0687 0.2555 0.4201 0.043 Uiso 1 1 calc R . .
C13 C 0.0208(2) 0.3741(2) 0.38722(19) 0.0339(6) Uani 1 1 d . . .
C14 C 0.0952(2) 0.4248(2) 0.41648(18) 0.0296(6) Uani 1 1 d . . .
C15 C 0.2079(2) 0.5508(2) 0.39575(18) 0.0327(6) Uani 1 1 d . . .
H15A H 0.2363 0.6095 0.3630 0.039 Uiso 1 1 calc R . .
C16 C 0.2480(2) 0.51487(19) 0.47001(17) 0.0271(5) Uani 1 1 d . . .
C17 C 0.2075(2) 0.42993(18) 0.52223(17) 0.0239(5) Uani 1 1 d . . .
C18 C 0.1270(2) 0.38390(18) 0.49313(17) 0.0242(5) Uani 1 1 d . . .
C19 C -0.0123(3) 0.4125(3) 0.3034(2) 0.0482(8) Uani 1 1 d . . .
H19A H -0.0633 0.3687 0.2926 0.072 Uiso 1 1 calc R . .
H19B H 0.0587 0.4182 0.2456 0.072 Uiso 1 1 calc R . .
H19C H -0.0538 0.4755 0.3173 0.072 Uiso 1 1 calc R . .
C20 C 0.3341(2) 0.56141(19) 0.49007(18) 0.0300(6) Uani 1 1 d . . .
C21 C 0.2880(2) 0.1189(2) 0.46073(19) 0.0309(6) Uani 1 1 d . . .
H21A H 0.2074 0.1187 0.4698 0.037 Uiso 1 1 calc R . .
C22 C 0.3715(2) 0.0771(2) 0.37968(19) 0.0324(6) Uani 1 1 d . . .
H22A H 0.3465 0.0508 0.3347 0.039 Uiso 1 1 calc R . .
C23 C 0.4881(2) 0.07343(19) 0.36423(19) 0.0304(6) Uani 1 1 d . . .
C24 C 0.5211(2) 0.11075(18) 0.43495(18) 0.0266(5) Uani 1 1 d . . .
C25 C 0.6608(2) 0.1360(2) 0.4945(2) 0.0341(6) Uani 1 1 d . . .
H25A H 0.7400 0.1291 0.4903 0.041 Uiso 1 1 calc R . .
C26 C 0.5782(2) 0.18154(19) 0.57542(19) 0.0275(5) Uani 1 1 d . . .
C27 C 0.4598(2) 0.19346(17) 0.58654(18) 0.0238(5) Uani 1 1 d . . .
C28 C 0.4328(2) 0.15352(17) 0.51281(18) 0.0239(5) Uani 1 1 d . . .
C29 C 0.5794(3) 0.0304(2) 0.2768(2) 0.0414(7) Uani 1 1 d . . .
H29A H 0.5413 0.0084 0.2360 0.062 Uiso 1 1 calc R . .
H29B H 0.6223 -0.0239 0.2969 0.062 Uiso 1 1 calc R . .
H29C H 0.6342 0.0787 0.2405 0.062 Uiso 1 1 calc R . .
C30 C 0.6164(2) 0.2159(2) 0.6453(2) 0.0351(6) Uani 1 1 d . . .
C31 C 0.2062(2) 0.1138(2) 0.86731(19) 0.0314(6) Uani 1 1 d . . .
H31A H 0.2474 0.1657 0.8727 0.038 Uiso 1 1 calc R . .
C32 C 0.1944(3) 0.0339(2) 0.9324(2) 0.0390(7) Uani 1 1 d . . .
H32A H 0.2265 0.0335 0.9812 0.047 Uiso 1 1 calc R . .
C33 C 0.1373(3) -0.0433(2) 0.9265(2) 0.0411(7) Uani 1 1 d . . .
C34 C 0.0877(2) -0.0385(2) 0.8555(2) 0.0378(7) Uani 1 1 d . . .
C35 C -0.0212(3) -0.1014(2) 0.7828(3) 0.0543(9) Uani 1 1 d . . .
H35A H -0.0654 -0.1516 0.7783 0.065 Uiso 1 1 calc R . .
C36 C -0.0126(3) -0.0218(2) 0.7184(2) 0.0438(8) Uani 1 1 d . . .
C37 C 0.0530(2) 0.05425(19) 0.7207(2) 0.0301(6) Uani 1 1 d . . .
C38 C 0.1022(2) 0.04405(18) 0.79362(19) 0.0289(6) Uani 1 1 d . . .
C39 C 0.1292(3) -0.1314(2) 0.9920(3) 0.0605(10) Uani 1 1 d . . .
H39A H 0.1679 -0.1222 1.0369 0.091 Uiso 1 1 calc R . .
H39B H 0.1677 -0.1864 0.9535 0.091 Uiso 1 1 calc R . .
H39C H 0.0466 -0.1429 1.0282 0.091 Uiso 1 1 calc R . .
C40 C -0.0726(3) -0.0139(3) 0.6524(3) 0.0570(10) Uani 1 1 d . . .
C41 C 0.2655(3) 0.6921(3) 0.7412(3) 0.0561(9) Uani 1 1 d . . .
H41A H 0.2092 0.7322 0.7904 0.084 Uiso 1 1 calc R . .
H41B H 0.2472 0.6996 0.6826 0.084 Uiso 1 1 calc R . .
H41C H 0.3449 0.7116 0.7267 0.084 Uiso 1 1 calc R . .
C43 C 0.5785(2) 0.5801(2) 0.7579(2) 0.0417(7) Uani 1 1 d . . .
C42 C 0.6410(7) 0.5958(8) 0.8193(6) 0.042(2) Uiso 0.458(16) 1 d P A 1
H42A H 0.6417 0.5382 0.8606 0.063 Uiso 0.458(16) 1 calc PR A 1
H42B H 0.6021 0.6497 0.8595 0.063 Uiso 0.458(16) 1 calc PR A 1
H42C H 0.7217 0.6103 0.7796 0.063 Uiso 0.458(16) 1 calc PR A 1
C44 C 0.6004(10) 0.6804(8) 0.7161(9) 0.071(3) Uiso 0.458(16) 1 d P A 1
H44A H 0.5711 0.6919 0.6634 0.106 Uiso 0.458(16) 1 calc PR A 1
H44B H 0.6848 0.6890 0.6915 0.106 Uiso 0.458(16) 1 calc PR A 1
H44C H 0.5597 0.7257 0.7661 0.106 Uiso 0.458(16) 1 calc PR A 1
C42' C 0.6251(7) 0.5558(8) 0.8387(6) 0.057(2) Uiso 0.542(16) 1 d P A 2
H42D H 0.6107 0.4892 0.8623 0.085 Uiso 0.542(16) 1 calc PR A 2
H42E H 0.5849 0.5983 0.8915 0.085 Uiso 0.542(16) 1 calc PR A 2
H42F H 0.7094 0.5642 0.8143 0.085 Uiso 0.542(16) 1 calc PR A 2
C44' C 0.5701(8) 0.6608(6) 0.6893(6) 0.059(2) Uiso 0.542(16) 1 d P A 2
H44D H 0.5325 0.6402 0.6475 0.089 Uiso 0.542(16) 1 calc PR A 2
H44E H 0.6489 0.6803 0.6500 0.089 Uiso 0.542(16) 1 calc PR A 2
H44F H 0.5234 0.7149 0.7253 0.089 Uiso 0.542(16) 1 calc PR A 2
O1S O 0.5875(8) 0.0947(7) 0.0239(5) 0.089(3) Uani 0.539(7) 1 d PDU B 1
C1S C 0.4698(14) 0.1638(14) -0.0597(10) 0.073(4) Uani 0.539(7) 1 d PDU B 1
H1SA H 0.4240 0.1912 0.0023 0.109 Uiso 0.539(7) 1 calc PR B 1
H1SB H 0.4207 0.1234 -0.0772 0.109 Uiso 0.539(7) 1 calc PR B 1
H1SC H 0.4967 0.2155 -0.1092 0.109 Uiso 0.539(7) 1 calc PR B 1
C2S C 0.5733(7) 0.1049(5) -0.0520(5) 0.059(2) Uani 0.539(7) 1 d PDU B 1
C3S C 0.6567(7) 0.0556(6) -0.1361(5) 0.077(3) Uani 0.539(7) 1 d PDU B 1
H3SA H 0.7166 0.0178 -0.1177 0.115 Uiso 0.539(7) 1 calc PR B 1
H3SB H 0.6942 0.1031 -0.1876 0.115 Uiso 0.539(7) 1 calc PR B 1
H3SC H 0.6146 0.0132 -0.1589 0.115 Uiso 0.539(7) 1 calc PR B 1
O1S' O 0.5519(15) 0.1453(14) 0.0713(14) 0.211(10) Uani 0.461(7) 1 d PDU B 2
C1S' C 0.3521(11) 0.1400(10) 0.1090(9) 0.120(5) Uani 0.461(7) 1 d PDU B 2
H1SD H 0.3496 0.1425 0.1749 0.180 Uiso 0.461(7) 1 calc PR B 2
H1SE H 0.3191 0.0810 0.1030 0.180 Uiso 0.461(7) 1 calc PR B 2
H1SF H 0.3062 0.1953 0.0943 0.180 Uiso 0.461(7) 1 calc PR B 2
C2S' C 0.4766(12) 0.1417(9) 0.0400(11) 0.121(6) Uani 0.461(7) 1 d PDU B 2
C3S' C 0.5009(19) 0.143(2) -0.0665(13) 0.121(9) Uani 0.461(7) 1 d PDU B 2
H3SD H 0.5853 0.1460 -0.1025 0.182 Uiso 0.461(7) 1 calc PR B 2
H3SE H 0.4595 0.1998 -0.0849 0.182 Uiso 0.461(7) 1 calc PR B 2
H3SF H 0.4736 0.0855 -0.0814 0.182 Uiso 0.461(7) 1 calc PR B 2

loop_
_atom_site_aniso_label
_atom_site_aniso_U_11
_atom_site_aniso_U_22
_atom_site_aniso_U_33
_atom_site_aniso_U_23
_atom_site_aniso_U_13
_atom_site_aniso_U_12
Dy1 0.02032(6) 0.02178(6) 0.01981(6) -0.00192(4) -0.00744(4) -0.00392(4)
K1 0.0283(3) 0.0357(3) 0.0343(3) -0.0073(3) -0.0089(2) -0.0098(3)
O1 0.0248(9) 0.0258(9) 0.0227(8) -0.0033(7) -0.0080(7) -0.0051(7)
O2 0.0278(9) 0.0260(9) 0.0241(9) 0.0018(7) -0.0133(7) -0.0052(8)
O3 0.0240(9) 0.0260(9) 0.0259(9) -0.0040(7) -0.0105(7) -0.0022(7)
O4 0.0280(10) 0.0325(10) 0.0335(10) -0.0039(8) -0.0122(8) -0.0091(8)
O5 0.0494(13) 0.0495(13) 0.0288(10) -0.0105(9) -0.0045(9) 0.0053(11)
O6 0.0425(15) 0.110(2) 0.091(2) -0.0525(19) -0.0080(14) -0.0223(16)
N1 0.0240(10) 0.0265(11) 0.0197(10) -0.0007(8) -0.0085(8) -0.0034(9)
N2 0.0338(12) 0.0379(13) 0.0217(11) -0.0067(10) -0.0058(9) -0.0006(11)
N3 0.0546(19) 0.089(3) 0.072(2) -0.0316(19) -0.0412(17) 0.0055(17)
N4 0.0229(10) 0.0291(11) 0.0224(10) -0.0041(9) -0.0076(8) 0.0006(9)
N5 0.0295(12) 0.0458(14) 0.0265(11) 0.0058(10) -0.0101(10) 0.0022(11)
N6 0.0439(15) 0.0350(14) 0.0439(14) 0.0074(11) -0.0174(12) -0.0093(12)
N7 0.0209(10) 0.0261(11) 0.0278(11) -0.0056(9) -0.0079(9) -0.0019(9)
N8 0.0229(11) 0.0360(13) 0.0356(13) -0.0002(10) -0.0053(10) 0.0009(10)
N9 0.0564(18) 0.0626(19) 0.0605(18) 0.0055(15) -0.0368(15) -0.0218(15)
N10 0.0213(10) 0.0244(11) 0.0266(11) 0.0004(9) -0.0044(9) -0.0017(9)
N11 0.0461(16) 0.0261(13) 0.0604(18) 0.0027(12) 0.0063(14) -0.0117(12)
N12 0.071(2) 0.133(4) 0.083(3) -0.031(2) -0.032(2) -0.048(2)
C1 0.0258(13) 0.0380(15) 0.0248(13) -0.0026(11) -0.0118(11) -0.0019(12)
C2 0.0221(13) 0.0446(17) 0.0333(14) -0.0015(12) -0.0105(11) -0.0019(12)
C3 0.0251(13) 0.0359(15) 0.0286(13) -0.0015(11) -0.0055(11) -0.0019(12)
C4 0.0294(13) 0.0231(12) 0.0210(12) -0.0003(10) -0.0068(10) -0.0023(11)
C5 0.0428(16) 0.0394(16) 0.0222(13) -0.0063(11) -0.0130(12) -0.0014(13)
C6 0.0340(14) 0.0333(14) 0.0266(13) -0.0051(11) -0.0152(11) -0.0025(12)
C7 0.0289(13) 0.0192(12) 0.0201(11) -0.0002(9) -0.0083(10) -0.0030(10)
C8 0.0268(12) 0.0193(12) 0.0194(11) 0.0025(9) -0.0083(10) -0.0035(10)
C9 0.0291(15) 0.069(2) 0.0362(16) -0.0113(16) -0.0030(13) -0.0035(15)
C10 0.0440(17) 0.0485(18) 0.0327(15) -0.0150(13) -0.0191(13) -0.0001(14)
C11 0.0261(13) 0.0366(15) 0.0305(14) -0.0043(12) -0.0124(11) -0.0023(12)
C12 0.0293(14) 0.0523(18) 0.0324(14) -0.0122(13) -0.0170(12) 0.0000(13)
C13 0.0276(14) 0.0496(18) 0.0245(13) -0.0068(12) -0.0108(11) 0.0079(13)
C14 0.0227(13) 0.0433(16) 0.0201(12) -0.0043(11) -0.0063(10) 0.0069(12)
C15 0.0308(14) 0.0359(15) 0.0249(13) 0.0066(11) -0.0049(11) 0.0011(12)
C16 0.0236(12) 0.0316(14) 0.0217(12) 0.0008(10) -0.0043(10) 0.0012(11)
C17 0.0204(12) 0.0290(13) 0.0182(11) -0.0025(10) -0.0029(9) 0.0019(10)
C18 0.0205(12) 0.0306(13) 0.0189(11) -0.0051(10) -0.0050(9) 0.0046(10)
C19 0.0416(18) 0.075(2) 0.0344(16) -0.0025(16) -0.0226(14) 0.0036(17)
C20 0.0320(14) 0.0267(14) 0.0263(13) 0.0084(11) -0.0067(11) -0.0020(12)
C21 0.0264(13) 0.0351(15) 0.0334(14) -0.0120(12) -0.0114(11) -0.0010(12)
C22 0.0357(15) 0.0317(15) 0.0312(14) -0.0110(12) -0.0123(12) 0.0001(12)
C23 0.0315(14) 0.0250(13) 0.0300(14) -0.0038(11) -0.0061(11) 0.0012(11)
C24 0.0229(12) 0.0238(13) 0.0295(13) 0.0027(10) -0.0065(10) 0.0001(10)
C25 0.0207(13) 0.0343(15) 0.0440(16) 0.0046(13) -0.0094(12) -0.0019(12)
C26 0.0242(13) 0.0267(13) 0.0340(14) 0.0031(11) -0.0136(11) -0.0042(11)
C27 0.0248(12) 0.0185(12) 0.0281(13) 0.0054(10) -0.0103(10) -0.0051(10)
C28 0.0221(12) 0.0204(12) 0.0293(13) 0.0015(10) -0.0098(10) -0.0029(10)
C29 0.0367(16) 0.0468(18) 0.0332(15) -0.0126(14) -0.0041(13) 0.0063(14)
C30 0.0277(14) 0.0363(16) 0.0440(16) 0.0069(13) -0.0169(13) -0.0072(12)
C31 0.0287(14) 0.0315(14) 0.0310(14) 0.0016(11) -0.0089(11) 0.0002(12)
C32 0.0342(16) 0.0433(17) 0.0314(15) 0.0099(13) -0.0070(12) 0.0052(14)
C33 0.0334(15) 0.0300(15) 0.0391(16) 0.0106(13) 0.0066(13) 0.0055(13)
C34 0.0296(15) 0.0259(14) 0.0406(16) 0.0030(12) 0.0056(12) 0.0008(12)
C35 0.050(2) 0.0366(18) 0.067(2) -0.0083(17) -0.0042(18) -0.0221(16)
C36 0.0337(16) 0.0390(17) 0.0510(19) -0.0134(14) -0.0020(14) -0.0136(14)
C37 0.0202(12) 0.0271(14) 0.0361(14) -0.0104(11) -0.0003(11) -0.0029(11)
C38 0.0236(13) 0.0205(12) 0.0320(14) -0.0015(10) 0.0022(11) -0.0027(10)
C39 0.057(2) 0.044(2) 0.054(2) 0.0222(16) 0.0031(17) 0.0073(17)
C40 0.0424(19) 0.066(2) 0.061(2) -0.0221(19) -0.0088(17) -0.0282(18)
C41 0.061(2) 0.056(2) 0.049(2) -0.0037(17) -0.0167(17) -0.0051(19)
C43 0.0239(14) 0.052(2) 0.0446(17) -0.0119(15) -0.0058(13) -0.0002(14)
O1S 0.081(5) 0.127(7) 0.066(4) -0.013(4) -0.042(3) 0.033(4)
C1S 0.059(8) 0.080(9) 0.076(7) 0.015(6) -0.029(6) 0.015(6)
C2S 0.049(4) 0.062(5) 0.069(5) 0.019(4) -0.029(4) -0.004(4)
C3S 0.077(6) 0.088(6) 0.063(5) 0.012(4) -0.030(4) 0.010(5)
O1S' 0.164(15) 0.25(2) 0.27(2) 0.142(16) -0.150(16) -0.084(14)
C1S' 0.133(12) 0.130(12) 0.106(10) 0.012(8) -0.051(9) -0.038(10)
C2S' 0.105(11) 0.126(11) 0.148(14) 0.075(10) -0.073(11) -0.051(9)
C3S' 0.074(14) 0.094(15) 0.149(17) 0.000(12) 0.008(11) 0.010(12)

loop_
_atom_type_symbol
_atom_type_description
_atom_type_scat_dispersion_real
_atom_type_scat_dispersion_imag
_atom_type_scat_source
C C 0.0033 0.0016 'International Tables Vol C Tables 4.2.6.8 and 6.1.1.4'
H H 0.0000 0.0000 'International Tables Vol C Tables 4.2.6.8 and 6.1.1.4'
Dy Dy -0.1892 4.4098 'International Tables Vol C Tables 4.2.6.8 and 6.1.1.4'
K K 0.2009 0.2494 'International Tables Vol C Tables 4.2.6.8 and 6.1.1.4'
N N 0.0061 0.0033 'International Tables Vol C Tables 4.2.6.8 and 6.1.1.4'
O O 0.0106 0.0060 'International Tables Vol C Tables 4.2.6.8 and 6.1.1.4'

loop_
_geom_angle_atom_site_label_1
_geom_angle_atom_site_label_2
_geom_angle_atom_site_label_3
_geom_angle
_geom_angle_site_symmetry_1
_geom_angle_site_symmetry_3
O2 Dy1 O4 138.88(6) . .
O2 Dy1 O1 79.22(6) . .
O4 Dy1 O1 131.98(6) . .
O2 Dy1 O3 80.67(6) . .
O4 Dy1 O3 128.97(6) . .
O1 Dy1 O3 72.54(6) . .
O2 Dy1 N7 92.24(6) . .
O4 Dy1 N7 78.59(6) . .
O1 Dy1 N7 139.43(6) . .
O3 Dy1 N7 66.94(6) . .
O2 Dy1 N10 153.32(6) . .
O4 Dy1 N10 67.34(7) . .
O1 Dy1 N10 76.07(6) . .
O3 Dy1 N10 82.47(6) . .
N7 Dy1 N10 99.99(7) . .
O2 Dy1 N1 95.75(6) . .
O4 Dy1 N1 78.82(7) . .
O1 Dy1 N1 66.99(6) . .
O3 Dy1 N1 139.28(6) . .
N7 Dy1 N1 153.54(6) . .
N10 Dy1 N1 83.77(7) . .
O2 Dy1 N4 66.91(6) . .
O4 Dy1 N4 71.99(7) . .
O1 Dy1 N4 130.34(6) . .
O3 Dy1 N4 131.59(6) . .
N7 Dy1 N4 79.02(7) . .
N10 Dy1 N4 138.58(7) . .
N1 Dy1 N4 81.02(6) . .
O2 Dy1 K1 45.74(4) . .
O4 Dy1 K1 175.37(5) . .
O1 Dy1 K1 45.31(4) . .
O3 Dy1 K1 48.13(4) . .
N7 Dy1 K1 101.94(5) . .
N10 Dy1 K1 108.09(5) . .
N1 Dy1 K1 101.69(5) . .
N4 Dy1 K1 112.64(5) . .
O6 K1 O5 76.39(8) . .
O6 K1 O1 130.16(8) . .
O5 K1 O1 88.83(6) . .
O6 K1 O2 164.06(9) . .
O5 K1 O2 98.86(6) . .
O1 K1 O2 64.10(5) . .
O6 K1 O3 127.48(8) . .
O5 K1 O3 147.09(6) . .
O1 K1 O3 58.71(5) . .
O2 K1 O3 63.79(5) . .
O6 K1 N6 85.55(8) . 2_666
O5 K1 N6 132.49(7) . 2_666
O1 K1 N6 133.94(6) . 2_666
O2 K1 N6 86.77(6) . 2_666
O3 K1 N6 76.90(6) . 2_666
O6 K1 N6 94.54(9) . .
O5 K1 N6 75.80(7) . .
O1 K1 N6 127.88(6) . .
O2 K1 N6 69.53(6) . .
O3 K1 N6 118.28(6) . .
N6 K1 N6 62.12(8) 2_666 .
O6 K1 C20 66.94(8) . 2_666
O5 K1 C20 123.01(7) . 2_666
O1 K1 C20 148.08(6) . 2_666
O2 K1 C20 104.75(6) . 2_666
O3 K1 C20 89.38(6) . 2_666
N6 K1 C20 18.61(6) 2_666 2_666
N6 K1 C20 65.76(6) . 2_666
O6 K1 Dy1 159.74(8) . .
O5 K1 Dy1 112.70(5) . .
O1 K1 Dy1 36.94(3) . .
O2 K1 Dy1 35.93(3) . .
O3 K1 Dy1 37.29(3) . .
N6 K1 Dy1 99.29(5) 2_666 .
N6 K1 Dy1 105.15(5) . .
C20 K1 Dy1 116.80(5) 2_666 .
C7 O1 Dy1 120.00(14) . .
C7 O1 K1 133.41(14) . .
Dy1 O1 K1 97.75(6) . .
C17 O2 Dy1 123.32(15) . .
C17 O2 K1 138.30(15) . .
Dy1 O2 K1 98.32(6) . .
C27 O3 Dy1 121.54(14) . .
C27 O3 K1 121.66(14) . .
Dy1 O3 K1 94.58(6) . .
C37 O4 Dy1 122.28(16) . .
C41 O5 K1 129.77(19) . .
C43 O6 K1 153.4(3) . .
C1 N1 C8 116.9(2) . .
C1 N1 Dy1 128.41(16) . .
C8 N1 Dy1 113.86(15) . .
C5 N2 C4 116.5(2) . .
C11 N4 C18 116.9(2) . .
C11 N4 Dy1 130.01(18) . .
C18 N4 Dy1 112.91(15) . .
C15 N5 C14 116.7(2) . .
C20 N6 K1 100.6(2) . 2_666
C20 N6 K1 90.86(18) . .
K1 N6 K1 117.88(8) 2_666 .
C21 N7 C28 117.2(2) . .
C21 N7 Dy1 127.32(17) . .
C28 N7 Dy1 115.48(15) . .
C25 N8 C24 115.9(2) . .
C31 N10 C38 117.8(2) . .
C31 N10 Dy1 128.66(17) . .
C38 N10 Dy1 113.42(16) . .
C35 N11 C34 116.2(3) . .
N1 C1 C2 123.2(2) . .
C3 C2 C1 120.8(2) . .
C2 C3 C4 117.2(2) . .
C2 C3 C9 121.9(3) . .
C4 C3 C9 120.9(2) . .
N2 C4 C8 122.1(2) . .
N2 C4 C3 119.7(2) . .
C8 C4 C3 118.1(2) . .
N2 C5 C6 125.8(2) . .
C5 C6 C7 119.5(2) . .
C5 C6 C10 121.1(2) . .
C7 C6 C10 119.4(2) . .
O1 C7 C6 124.0(2) . .
O1 C7 C8 120.8(2) . .
C6 C7 C8 115.2(2) . .
N1 C8 C4 123.6(2) . .
N1 C8 C7 115.7(2) . .
C4 C8 C7 120.7(2) . .
N3 C10 C6 179.1(4) . .
N4 C11 C12 122.5(3) . .
C13 C12 C11 121.5(3) . .
C12 C13 C14 117.3(2) . .
C12 C13 C19 122.6(3) . .
C14 C13 C19 120.1(3) . .
N5 C14 C18 122.8(2) . .
N5 C14 C13 119.4(2) . .
C18 C14 C13 117.8(3) . .
N5 C15 C16 125.2(3) . .
C17 C16 C15 120.2(2) . .
C17 C16 C20 118.5(2) . .
C15 C16 C20 121.2(2) . .
O2 C17 C16 124.2(2) . .
O2 C17 C18 120.7(2) . .
C16 C17 C18 115.1(2) . .
N4 C18 C14 124.0(2) . .
N4 C18 C17 116.0(2) . .
C14 C18 C17 120.0(2) . .
N6 C20 C16 177.1(3) . .
N6 C20 K1 60.82(18) . 2_666
C16 C20 K1 117.83(17) . 2_666
N7 C21 C22 122.7(2) . .
C23 C22 C21 121.2(2) . .
C22 C23 C24 117.5(2) . .
C22 C23 C29 122.0(3) . .
C24 C23 C29 120.5(2) . .
N8 C24 C28 122.8(2) . .
N8 C24 C23 119.3(2) . .
C28 C24 C23 117.9(2) . .
N8 C25 C26 125.5(2) . .
C27 C26 C25 120.2(2) . .
C27 C26 C30 120.1(2) . .
C25 C26 C30 119.7(2) . .
O3 C27 C26 125.2(2) . .
O3 C27 C28 120.3(2) . .
C26 C27 C28 114.5(2) . .
N7 C28 C24 123.5(2) . .
N7 C28 C27 115.6(2) . .
C24 C28 C27 121.0(2) . .
N9 C30 C26 179.1(3) . .
N10 C31 C32 122.3(3) . .
C33 C32 C31 120.9(3) . .
C32 C33 C34 117.7(3) . .
C32 C33 C39 121.8(3) . .
C34 C33 C39 120.5(3) . .
N11 C34 C38 121.7(3) . .
N11 C34 C33 120.2(3) . .
C38 C34 C33 118.1(3) . .
N11 C35 C36 126.3(3) . .
C35 C36 C37 119.5(3) . .
C35 C36 C40 121.7(3) . .
C37 C36 C40 118.7(3) . .
O4 C37 C36 124.1(3) . .
O4 C37 C38 120.8(2) . .
C36 C37 C38 115.1(3) . .
N10 C38 C34 123.1(3) . .
N10 C38 C37 115.8(2) . .
C34 C38 C37 121.0(3) . .
N12 C40 C36 177.5(4) . .
O6 C43 C42 134.6(6) . .
O6 C43 C44' 108.7(5) . .
C42 C43 C44' 116.6(8) . .
O6 C43 C44 136.7(7) . .
C42 C43 C44 88.6(9) . .
C44' C43 C44 28.0(4) . .
O6 C43 C42' 110.7(5) . .
C42 C43 C42' 24.1(4) . .
C44' C43 C42' 140.6(8) . .
C44 C43 C42' 112.5(9) . .
O1S C2S C3S 119.5(7) . .
O1S C2S C1S 120.3(9) . .
C3S C2S C1S 120.2(8) . .
O1S' C2S' C1S' 118.7(15) . .
O1S' C2S' C3S' 122.6(16) . .
C1S' C2S' C3S' 118.7(13) . .

loop_
_geom_bond_atom_site_label_1
_geom_bond_atom_site_label_2
_geom_bond_distance
_geom_bond_site_symmetry_2
Dy1 O2 2.2902(17) .
Dy1 O4 2.2956(17) .
Dy1 O1 2.3423(16) .
Dy1 O3 2.3472(17) .
Dy1 N7 2.503(2) .
Dy1 N10 2.521(2) .
Dy1 N1 2.524(2) .
Dy1 N4 2.581(2) .
Dy1 K1 3.8616(6) .
K1 O6 2.686(3) .
K1 O5 2.739(2) .
K1 O1 2.7704(17) .
K1 O2 2.7952(17) .
K1 O3 2.8846(18) .
K1 N6 3.133(3) 2_666
K1 N6 3.348(3) .
K1 C20 3.528(3) 2_666
O1 C7 1.285(3) .
O2 C17 1.289(3) .
O3 C27 1.288(3) .
O4 C37 1.274(3) .
O5 C41 1.426(4) .
O6 C43 1.177(4) .
N1 C1 1.322(3) .
N1 C8 1.365(3) .
N2 C5 1.318(4) .
N2 C4 1.375(3) .
N3 C10 1.146(4) .
N4 C11 1.330(3) .
N4 C18 1.360(3) .
N5 C15 1.306(4) .
N5 C14 1.370(4) .
N6 C20 1.145(4) .
N6 K1 3.133(3) 2_666
N7 C21 1.325(3) .
N7 C28 1.367(3) .
N8 C25 1.308(4) .
N8 C24 1.378(3) .
N9 C30 1.137(4) .
N10 C31 1.316(3) .
N10 C38 1.366(3) .
N11 C35 1.304(5) .
N11 C34 1.387(4) .
N12 C40 1.147(5) .
C1 C2 1.401(4) .
C2 C3 1.374(4) .
C3 C4 1.418(4) .
C3 C9 1.498(4) .
C4 C8 1.404(3) .
C5 C6 1.403(4) .
C6 C7 1.405(3) .
C6 C10 1.429(4) .
C7 C8 1.437(3) .
C11 C12 1.408(4) .
C12 C13 1.364(4) .
C13 C14 1.417(4) .
C13 C19 1.506(4) .
C14 C18 1.411(3) .
C15 C16 1.418(4) .
C16 C17 1.397(4) .
C16 C20 1.428(4) .
C17 C18 1.440(3) .
C20 K1 3.528(3) 2_666
C21 C22 1.400(4) .
C22 C23 1.365(4) .
C23 C24 1.419(4) .
C23 C29 1.503(4) .
C24 C28 1.401(3) .
C25 C26 1.417(4) .
C26 C27 1.401(3) .
C26 C30 1.429(4) .
C27 C28 1.434(3) .
C31 C32 1.408(4) .
C32 C33 1.371(4) .
C33 C34 1.405(5) .
C33 C39 1.502(4) .
C34 C38 1.406(4) .
C35 C36 1.401(5) .
C36 C37 1.406(4) .
C36 C40 1.431(5) .
C37 C38 1.426(4) .
C43 C42 1.442(8) .
C43 C44' 1.491(8) .
C43 C44 1.500(10) .
C43 C42' 1.525(8) .
O1S C2S 1.209(9) .
C1S C2S 1.494(12) .
C2S C3S 1.476(10) .
O1S' C2S' 1.191(13) .
C1S' C2S' 1.498(13) .
C2S' C3S' 1.511(16) .

loop_
_geom_hbond_atom_site_label_D
_geom_hbond_atom_site_label_H
_geom_hbond_atom_site_label_A
_geom_hbond_distance_DH
_geom_hbond_distance_HA
_geom_hbond_distance_DA
_geom_hbond_angle_DHA
_geom_hbond_site_symmetry_A
O5 H5SA N2 0.84 2.02 2.830(3) 162.8 2_567

loop_
_geom_torsion_atom_site_label_1
_geom_torsion_atom_site_label_2
_geom_torsion_atom_site_label_3
_geom_torsion_atom_site_label_4
_geom_torsion
_geom_torsion_site_symmetry_1
_geom_torsion_site_symmetry_4
O2 Dy1 K1 O6 -173.65(19) . .
O4 Dy1 K1 O6 3.8(6) . .
O1 Dy1 K1 O6 59.73(18) . .
O3 Dy1 K1 O6 -48.93(18) . .
N7 Dy1 K1 O6 -92.28(18) . .
N10 Dy1 K1 O6 12.53(18) . .
N1 Dy1 K1 O6 99.72(18) . .
N4 Dy1 K1 O6 -175.23(18) . .
O2 Dy1 K1 O5 72.98(8) . .
O4 Dy1 K1 O5 -109.5(6) . .
O1 Dy1 K1 O5 -53.64(8) . .
O3 Dy1 K1 O5 -162.30(8) . .
N7 Dy1 K1 O5 154.35(7) . .
N10 Dy1 K1 O5 -100.84(7) . .
N1 Dy1 K1 O5 -13.65(7) . .
N4 Dy1 K1 O5 71.40(7) . .
O2 Dy1 K1 O1 126.62(9) . .
O4 Dy1 K1 O1 -55.9(6) . .
O3 Dy1 K1 O1 -108.66(8) . .
N7 Dy1 K1 O1 -152.01(8) . .
N10 Dy1 K1 O1 -47.21(8) . .
N1 Dy1 K1 O1 39.99(8) . .
N4 Dy1 K1 O1 125.03(8) . .
O4 Dy1 K1 O2 177.5(6) . .
O1 Dy1 K1 O2 -126.62(9) . .
O3 Dy1 K1 O2 124.72(8) . .
N7 Dy1 K1 O2 81.36(8) . .
N10 Dy1 K1 O2 -173.83(8) . .
N1 Dy1 K1 O2 -86.63(8) . .
N4 Dy1 K1 O2 -1.59(8) . .
O2 Dy1 K1 O3 -124.72(8) . .
O4 Dy1 K1 O3 52.8(6) . .
O1 Dy1 K1 O3 108.66(8) . .
N7 Dy1 K1 O3 -43.35(7) . .
N10 Dy1 K1 O3 61.45(7) . .
N1 Dy1 K1 O3 148.65(7) . .
N4 Dy1 K1 O3 -126.31(7) . .
O2 Dy1 K1 N6 -71.15(8) . 2_666
O4 Dy1 K1 N6 106.3(6) . 2_666
O1 Dy1 K1 N6 162.23(8) . 2_666
O3 Dy1 K1 N6 53.57(7) . 2_666
N7 Dy1 K1 N6 10.22(7) . 2_666
N10 Dy1 K1 N6 115.02(7) . 2_666
N1 Dy1 K1 N6 -157.78(7) . 2_666
N4 Dy1 K1 N6 -72.74(7) . 2_666
O2 Dy1 K1 N6 -7.68(8) . .
O4 Dy1 K1 N6 169.8(6) . .
O1 Dy1 K1 N6 -134.30(8) . .
O3 Dy1 K1 N6 117.04(7) . .
N7 Dy1 K1 N6 73.68(7) . .
N10 Dy1 K1 N6 178.49(7) . .
N1 Dy1 K1 N6 -94.31(7) . .
N4 Dy1 K1 N6 -9.27(7) . .
O2 Dy1 K1 C20 -77.82(8) . 2_666
O4 Dy1 K1 C20 99.7(6) . 2_666
O1 Dy1 K1 C20 155.56(8) . 2_666
O3 Dy1 K1 C20 46.90(7) . 2_666
N7 Dy1 K1 C20 3.54(7) . 2_666
N10 Dy1 K1 C20 108.35(7) . 2_666
N1 Dy1 K1 C20 -164.45(7) . 2_666
N4 Dy1 K1 C20 -79.41(7) . 2_666
O2 Dy1 O1 C7 115.76(18) . .
O4 Dy1 O1 C7 -33.6(2) . .
O3 Dy1 O1 C7 -160.73(18) . .
N7 Dy1 O1 C7 -163.51(16) . .
N10 Dy1 O1 C7 -74.37(17) . .
N1 Dy1 O1 C7 14.71(16) . .
N4 Dy1 O1 C7 69.05(19) . .
K1 Dy1 O1 C7 151.6(2) . .
O2 Dy1 O1 K1 -35.82(6) . .
O4 Dy1 O1 K1 174.84(7) . .
O3 Dy1 O1 K1 47.69(6) . .
N7 Dy1 O1 K1 44.91(11) . .
N10 Dy1 O1 K1 134.06(7) . .
N1 Dy1 O1 K1 -136.87(8) . .
N4 Dy1 O1 K1 -82.53(8) . .
O6 K1 O1 C7 57.6(2) . .
O5 K1 O1 C7 -13.4(2) . .
O2 K1 O1 C7 -113.9(2) . .
O3 K1 O1 C7 172.4(2) . .
N6 K1 O1 C7 -170.16(19) 2_666 .
N6 K1 O1 C7 -84.4(2) . .
C20 K1 O1 C7 170.27(19) 2_666 .
Dy1 K1 O1 C7 -145.4(2) . .
O6 K1 O1 Dy1 -156.97(10) . .
O5 K1 O1 Dy1 132.01(7) . .
O2 K1 O1 Dy1 31.57(5) . .
O3 K1 O1 Dy1 -42.20(5) . .
N6 K1 O1 Dy1 -24.73(11) 2_666 .
N6 K1 O1 Dy1 61.08(9) . .
C20 K1 O1 Dy1 -44.30(13) 2_666 .
O4 Dy1 O2 C17 -2.0(2) . .
O1 Dy1 O2 C17 -146.76(19) . .
O3 Dy1 O2 C17 139.40(19) . .
N7 Dy1 O2 C17 73.21(18) . .
N10 Dy1 O2 C17 -169.10(17) . .
N1 Dy1 O2 C17 -81.53(18) . .
N4 Dy1 O2 C17 -3.86(17) . .
K1 Dy1 O2 C17 177.7(2) . .
O4 Dy1 O2 K1 -179.69(7) . .
O1 Dy1 O2 K1 35.51(6) . .
O3 Dy1 O2 K1 -38.33(6) . .
N7 Dy1 O2 K1 -104.53(6) . .
N10 Dy1 O2 K1 13.16(17) . .
N1 Dy1 O2 K1 100.73(6) . .
N4 Dy1 O2 K1 178.41(8) . .
O6 K1 O2 C17 -5.2(4) . .
O5 K1 O2 C17 66.1(2) . .
O1 K1 O2 C17 150.4(2) . .
O3 K1 O2 C17 -143.4(2) . .
N6 K1 O2 C17 -66.5(2) 2_666 .
N6 K1 O2 C17 -5.1(2) . .
C20 K1 O2 C17 -61.6(2) 2_666 .
Dy1 K1 O2 C17 -177.2(3) . .
O6 K1 O2 Dy1 172.0(2) . .
O5 K1 O2 Dy1 -116.77(7) . .
O1 K1 O2 Dy1 -32.43(5) . .
O3 K1 O2 Dy1 33.72(5) . .
N6 K1 O2 Dy1 110.70(7) 2_666 .
N6 K1 O2 Dy1 172.09(8) . .
C20 K1 O2 Dy1 115.55(6) 2_666 .
O2 Dy1 O3 C27 -95.21(17) . .
O4 Dy1 O3 C27 52.90(19) . .
O1 Dy1 O3 C27 -176.75(18) . .
N7 Dy1 O3 C27 1.28(16) . .
N10 Dy1 O3 C27 105.54(17) . .
N1 Dy1 O3 C27 176.80(15) . .
N4 Dy1 O3 C27 -47.8(2) . .
K1 Dy1 O3 C27 -131.84(19) . .
O2 Dy1 O3 K1 36.63(5) . .
O4 Dy1 O3 K1 -175.26(6) . .
O1 Dy1 O3 K1 -44.91(5) . .
N7 Dy1 O3 K1 133.12(7) . .
N10 Dy1 O3 K1 -122.62(6) . .
N1 Dy1 O3 K1 -51.36(10) . .
N4 Dy1 O3 K1 84.00(8) . .
O6 K1 O3 C27 -67.45(19) . .
O5 K1 O3 C27 162.83(17) . .
O1 K1 O3 C27 173.54(18) . .
O2 K1 O3 C27 99.23(17) . .
N6 K1 O3 C27 6.37(17) 2_666 .
N6 K1 O3 C27 54.27(18) . .
C20 K1 O3 C27 -7.57(17) 2_666 .
Dy1 K1 O3 C27 131.76(19) . .
O6 K1 O3 Dy1 160.80(9) . .
O5 K1 O3 Dy1 31.08(13) . .
O1 K1 O3 Dy1 41.78(5) . .
O2 K1 O3 Dy1 -32.52(5) . .
N6 K1 O3 Dy1 -125.39(7) 2_666 .
N6 K1 O3 Dy1 -77.49(7) . .
C20 K1 O3 Dy1 -139.33(6) 2_666 .
O2 Dy1 O4 C37 -178.54(17) . .
O1 Dy1 O4 C37 -48.2(2) . .
O3 Dy1 O4 C37 53.9(2) . .
N7 Dy1 O4 C37 101.27(19) . .
N10 Dy1 O4 C37 -4.75(18) . .
N1 Dy1 O4 C37 -92.61(19) . .
N4 Dy1 O4 C37 -176.7(2) . .
K1 Dy1 O4 C37 4.2(7) . .
O6 K1 O5 C41 76.8(3) . .
O1 K1 O5 C41 -151.2(3) . .
O2 K1 O5 C41 -87.7(3) . .
O3 K1 O5 C41 -142.1(2) . .
N6 K1 O5 C41 6.1(3) 2_666 .
N6 K1 O5 C41 -21.5(3) . .
C20 K1 O5 C41 26.4(3) 2_666 .
Dy1 K1 O5 C41 -122.3(3) . .
O5 K1 O6 C43 -38.5(5) . .
O1 K1 O6 C43 -115.1(5) . .
O2 K1 O6 C43 35.8(7) . .
O3 K1 O6 C43 166.9(5) . .
N6 K1 O6 C43 97.2(5) 2_666 .
N6 K1 O6 C43 35.7(5) . .
C20 K1 O6 C43 96.9(6) 2_666 .
Dy1 K1 O6 C43 -157.9(5) . .
O2 Dy1 N1 C1 103.1(2) . .
O4 Dy1 N1 C1 -35.7(2) . .
O1 Dy1 N1 C1 178.8(2) . .
O3 Dy1 N1 C1 -174.54(19) . .
N7 Dy1 N1 C1 -3.8(3) . .
N10 Dy1 N1 C1 -103.7(2) . .
N4 Dy1 N1 C1 37.6(2) . .
K1 Dy1 N1 C1 149.0(2) . .
O2 Dy1 N1 C8 -87.59(16) . .
O4 Dy1 N1 C8 133.66(17) . .
O1 Dy1 N1 C8 -11.89(15) . .
O3 Dy1 N1 C8 -5.2(2) . .
N7 Dy1 N1 C8 165.52(16) . .
N10 Dy1 N1 C8 65.59(16) . .
N4 Dy1 N1 C8 -153.07(17) . .
K1 Dy1 N1 C8 -41.65(16) . .
O2 Dy1 N4 C11 177.6(2) . .
O4 Dy1 N4 C11 -1.0(2) . .
O1 Dy1 N4 C11 -131.3(2) . .
O3 Dy1 N4 C11 125.5(2) . .
N7 Dy1 N4 C11 80.4(2) . .
N10 Dy1 N4 C11 -12.3(3) . .
N1 Dy1 N4 C11 -82.1(2) . .
K1 Dy1 N4 C11 178.9(2) . .
O2 Dy1 N4 C18 3.22(15) . .
O4 Dy1 N4 C18 -175.47(17) . .
O1 Dy1 N4 C18 54.24(18) . .
O3 Dy1 N4 C18 -48.90(18) . .
N7 Dy1 N4 C18 -94.03(16) . .
N10 Dy1 N4 C18 173.26(14) . .
N1 Dy1 N4 C18 103.45(16) . .
K1 Dy1 N4 C18 4.45(17) . .
O6 K1 N6 C20 -175.0(2) . .
O5 K1 N6 C20 -100.3(2) . .
O1 K1 N6 C20 -23.2(2) . .
O2 K1 N6 C20 5.00(19) . .
O3 K1 N6 C20 47.6(2) . .
N6 K1 N6 C20 102.4(2) 2_666 .
C20 K1 N6 C20 122.78(19) 2_666 .
Dy1 K1 N6 C20 9.8(2) . .
O6 K1 N6 K1 82.53(10) . 2_666
O5 K1 N6 K1 157.25(10) . 2_666
O1 K1 N6 K1 -125.66(8) . 2_666
O2 K1 N6 K1 -97.44(9) . 2_666
O3 K1 N6 K1 -54.84(10) . 2_666
N6 K1 N6 K1 0.0 2_666 2_666
C20 K1 N6 K1 20.34(7) 2_666 2_666
Dy1 K1 N6 K1 -92.63(8) . 2_666
O2 Dy1 N7 C21 -102.5(2) . .
O4 Dy1 N7 C21 37.1(2) . .
O1 Dy1 N7 C21 -178.46(19) . .
O3 Dy1 N7 C21 178.6(2) . .
N10 Dy1 N7 C21 101.3(2) . .
N1 Dy1 N7 C21 5.2(3) . .
N4 Dy1 N7 C21 -36.5(2) . .
K1 Dy1 N7 C21 -147.6(2) . .
O2 Dy1 N7 C28 75.94(17) . .
O4 Dy1 N7 C28 -144.49(18) . .
O1 Dy1 N7 C28 0.0(2) . .
O3 Dy1 N7 C28 -2.93(16) . .
N10 Dy1 N7 C28 -80.25(17) . .
N1 Dy1 N7 C28 -176.38(15) . .
N4 Dy1 N7 C28 141.90(18) . .
K1 Dy1 N7 C28 30.82(17) . .
O2 Dy1 N10 C31 -7.9(3) . .
O4 Dy1 N10 C31 -178.8(2) . .
O1 Dy1 N10 C31 -30.6(2) . .
O3 Dy1 N10 C31 43.2(2) . .
N7 Dy1 N10 C31 108.1(2) . .
N1 Dy1 N10 C31 -98.4(2) . .
N4 Dy1 N10 C31 -167.20(19) . .
K1 Dy1 N10 C31 1.9(2) . .
O2 Dy1 N10 C38 175.97(15) . .
O4 Dy1 N10 C38 5.09(16) . .
O1 Dy1 N10 C38 153.34(17) . .
O3 Dy1 N10 C38 -132.87(17) . .
N7 Dy1 N10 C38 -67.98(17) . .
N1 Dy1 N10 C38 85.55(17) . .
N4 Dy1 N10 C38 16.7(2) . .
K1 Dy1 N10 C38 -174.15(15) . .
C8 N1 C1 C2 -0.1(4) . .
Dy1 N1 C1 C2 168.9(2) . .
N1 C1 C2 C3 -1.3(4) . .
C1 C2 C3 C4 0.7(4) . .
C1 C2 C3 C9 -177.4(3) . .
C5 N2 C4 C8 -0.6(4) . .
C5 N2 C4 C3 177.3(3) . .
C2 C3 C4 N2 -176.8(3) . .
C9 C3 C4 N2 1.3(4) . .
C2 C3 C4 C8 1.2(4) . .
C9 C3 C4 C8 179.3(3) . .
C4 N2 C5 C6 1.7(4) . .
N2 C5 C6 C7 0.1(5) . .
N2 C5 C6 C10 -179.3(3) . .
Dy1 O1 C7 C6 161.14(19) . .
K1 O1 C7 C6 -59.3(3) . .
Dy1 O1 C7 C8 -16.4(3) . .
K1 O1 C7 C8 123.1(2) . .
C5 C6 C7 O1 179.6(2) . .
C10 C6 C7 O1 -1.0(4) . .
C5 C6 C7 C8 -2.7(4) . .
C10 C6 C7 C8 176.7(2) . .
C1 N1 C8 C4 2.2(4) . .
Dy1 N1 C8 C4 -168.47(19) . .
C1 N1 C8 C7 179.6(2) . .
Dy1 N1 C8 C7 9.0(3) . .
N2 C4 C8 N1 175.2(2) . .
C3 C4 C8 N1 -2.7(4) . .
N2 C4 C8 C7 -2.2(4) . .
C3 C4 C8 C7 179.9(2) . .
O1 C7 C8 N1 3.9(3) . .
C6 C7 C8 N1 -173.9(2) . .
O1 C7 C8 C4 -178.6(2) . .
C6 C7 C8 C4 3.7(3) . .
C5 C6 C10 N3 115(22) . .
C7 C6 C10 N3 -65(22) . .
C18 N4 C11 C12 0.3(4) . .
Dy1 N4 C11 C12 -173.92(19) . .
N4 C11 C12 C13 0.1(4) . .
C11 C12 C13 C14 -1.2(4) . .
C11 C12 C13 C19 178.3(3) . .
C15 N5 C14 C18 1.8(4) . .
C15 N5 C14 C13 -176.7(2) . .
C12 C13 C14 N5 -179.5(2) . .
C19 C13 C14 N5 1.0(4) . .
C12 C13 C14 C18 1.8(4) . .
C19 C13 C14 C18 -177.6(2) . .
C14 N5 C15 C16 -0.2(4) . .
N5 C15 C16 C17 -1.4(4) . .
N5 C15 C16 C20 175.5(3) . .
Dy1 O2 C17 C16 -174.97(18) . .
K1 O2 C17 C16 1.7(4) . .
Dy1 O2 C17 C18 4.1(3) . .
K1 O2 C17 C18 -179.23(15) . .
C15 C16 C17 O2 -179.7(2) . .
C20 C16 C17 O2 3.4(4) . .
C15 C16 C17 C18 1.2(3) . .
C20 C16 C17 C18 -175.8(2) . .
C11 N4 C18 C14 0.4(4) . .
Dy1 N4 C18 C14 175.62(19) . .
C11 N4 C18 C17 -177.8(2) . .
Dy1 N4 C18 C17 -2.6(3) . .
N5 C14 C18 N4 179.9(2) . .
C13 C14 C18 N4 -1.5(4) . .
N5 C14 C18 C17 -1.9(4) . .
C13 C14 C18 C17 176.6(2) . .
O2 C17 C18 N4 -0.5(3) . .
C16 C17 C18 N4 178.6(2) . .
O2 C17 C18 C14 -178.8(2) . .
C16 C17 C18 C14 0.3(3) . .
K1 N6 C20 C16 63(6) 2_666 .
K1 N6 C20 C16 -55(6) . .
K1 N6 C20 K1 -118.59(11) . 2_666
C17 C16 C20 N6 50(6) . .
C15 C16 C20 N6 -127(6) . .
C17 C16 C20 K1 111.6(2) . 2_666
C15 C16 C20 K1 -65.3(3) . 2_666
C28 N7 C21 C22 -3.3(4) . .
Dy1 N7 C21 C22 175.1(2) . .
N7 C21 C22 C23 1.5(4) . .
C21 C22 C23 C24 2.0(4) . .
C21 C22 C23 C29 -178.9(3) . .
C25 N8 C24 C28 1.4(4) . .
C25 N8 C24 C23 -177.9(2) . .
C22 C23 C24 N8 175.8(2) . .
C29 C23 C24 N8 -3.3(4) . .
C22 C23 C24 C28 -3.5(4) . .
C29 C23 C24 C28 177.4(2) . .
C24 N8 C25 C26 -2.3(4) . .
N8 C25 C26 C27 0.5(4) . .
N8 C25 C26 C30 -179.0(3) . .
Dy1 O3 C27 C26 -178.74(18) . .
K1 O3 C27 C26 62.0(3) . .
Dy1 O3 C27 C28 0.5(3) . .
K1 O3 C27 C28 -118.8(2) . .
C25 C26 C27 O3 -178.7(2) . .
C30 C26 C27 O3 0.8(4) . .
C25 C26 C27 C28 2.1(3) . .
C30 C26 C27 C28 -178.4(2) . .
C21 N7 C28 C24 1.6(4) . .
Dy1 N7 C28 C24 -176.96(19) . .
C21 N7 C28 C27 -177.2(2) . .
Dy1 N7 C28 C27 4.2(3) . .
N8 C24 C28 N7 -177.5(2) . .
C23 C24 C28 N7 1.8(4) . .
N8 C24 C28 C27 1.2(4) . .
C23 C24 C28 C27 -179.5(2) . .
O3 C27 C28 N7 -3.3(3) . .
C26 C27 C28 N7 176.0(2) . .
O3 C27 C28 C24 177.9(2) . .
C26 C27 C28 C24 -2.8(3) . .
C27 C26 C30 N9 -148(21) . .
C25 C26 C30 N9 31(21) . .
C38 N10 C31 C32 0.7(4) . .
Dy1 N10 C31 C32 -175.28(19) . .
N10 C31 C32 C33 1.1(4) . .
C31 C32 C33 C34 -2.1(4) . .
C31 C32 C33 C39 176.8(3) . .
C35 N11 C34 C38 -1.8(4) . .
C35 N11 C34 C33 177.5(3) . .
C32 C33 C34 N11 -177.8(3) . .
C39 C33 C34 N11 3.2(4) . .
C32 C33 C34 C38 1.5(4) . .
C39 C33 C34 C38 -177.4(3) . .
C34 N11 C35 C36 1.3(5) . .
N11 C35 C36 C37 0.9(5) . .
N11 C35 C36 C40 -176.7(3) . .
Dy1 O4 C37 C36 -177.3(2) . .
Dy1 O4 C37 C38 3.9(3) . .
C35 C36 C37 O4 178.7(3) . .
C40 C36 C37 O4 -3.7(4) . .
C35 C36 C37 C38 -2.5(4) . .
C40 C36 C37 C38 175.2(3) . .
C31 N10 C38 C34 -1.3(4) . .
Dy1 N10 C38 C34 175.3(2) . .
C31 N10 C38 C37 178.2(2) . .
Dy1 N10 C38 C37 -5.3(3) . .
N11 C34 C38 N10 179.5(2) . .
C33 C34 C38 N10 0.2(4) . .
N11 C34 C38 C37 0.1(4) . .
C33 C34 C38 C37 -179.2(2) . .
O4 C37 C38 N10 1.5(4) . .
C36 C37 C38 N10 -177.4(2) . .
O4 C37 C38 C34 -179.1(2) . .
C36 C37 C38 C34 2.0(4) . .
C35 C36 C40 N12 146(9) . .
C37 C36 C40 N12 -32(9) . .
K1 O6 C43 C42 157.1(6) . .
K1 O6 C43 C44' -26.7(7) . .
K1 O6 C43 C44 -26.7(10) . .
K1 O6 C43 C42' 153.1(5) . .
